data_7127765
loop_
_publ_author_name
'Espinosa-Jalapa, Noel Angel'
'Berg, Nele'
'Seidl, Michael'
'Shenderovich, Ilya G.'
'Gschwind, Ruth M.'
'Bauer, Jonathan O.'

_publ_section_title
;
 Complexation behaviour of LiCl and LiPF<sub>6</sub>- model studies in the
 solid-state and in solution using a bidentate picolyl-based ligand.
;
_journal_issue 87
_journal_name_full 'Chemical communications (Cambridge, England)'
_journal_page_first 13335
_journal_page_last 13338
_journal_paper_doi 10.1039/d0cc05682k
_journal_volume 56
_journal_year 2020
_chemical_formula_moiety 'C48 H44 Cl2 Li2 N4 Si2, 2(C2 H3 N)'
_chemical_formula_sum 'C52 H50 Cl2 Li2 N6 Si2'
_chemical_formula_weight 899.94
_space_group_crystal_system triclinic
_space_group_IT_number 1
_space_group_name_Hall 'P 1'
_space_group_name_H-M_alt 'P 1'
_atom_sites_solution_hydrogens geom
_audit_creation_date 2019-07-30
_audit_creation_method
;
Olex2 1.2
(compiled 2018.05.29 svn.r3508 for OlexSys, GUI svn.r5506)
;
_audit_update_record
;
2020-07-22 deposited with the CCDC.	2020-10-15 downloaded from the CCDC.
;
_cell_angle_alpha 77.799(2)
_cell_angle_beta 74.843(2)
_cell_angle_gamma 78.754(2)
_cell_formula_units_Z 1
_cell_length_a 8.9867(2)
_cell_length_b 11.6858(3)
_cell_length_c 12.4491(3)
_cell_measurement_reflns_used 13069
_cell_measurement_temperature 123(1)
_cell_measurement_theta_max 31.6780
_cell_measurement_theta_min 3.7150
_cell_volume 1219.77(5)
_computing_cell_refinement 'CrysAlisPro 1.171.40.14a (Rigaku OD, 2018)'
_computing_data_collection 'CrysAlisPro 1.171.40.14a (Rigaku OD, 2018)'
_computing_data_reduction 'CrysAlisPro 1.171.40.14a (Rigaku OD, 2018)'
_computing_molecular_graphics 'Olex2 (Dolomanov et al., 2009)'
_computing_publication_material 'Olex2 (Dolomanov et al., 2009)'
_computing_structure_refinement 'ShelXL (Sheldrick, 2015)'
_computing_structure_solution 'SHELXT 2018/2 (Sheldrick, 2018)'
_diffrn_ambient_temperature 123(1)
_diffrn_detector 'CCD plate'
_diffrn_detector_area_resol_mean 5.2548
_diffrn_detector_type AtlasS2
_diffrn_measured_fraction_theta_full 0.998
_diffrn_measured_fraction_theta_max 0.916
_diffrn_measurement_details
;
List of Runs (angles in degrees, time in seconds):

  # Type    Start    End  Width  t~exp~   \w     \q     \k     \f   Frames
#--------------------------------------------------------------------------
  1  \w    -77.00   2.00   1.00   40.00    --  -18.40 127.00 152.03   79
  2  \w    -94.00   8.00   1.00   40.00    --  -18.40 -38.00-120.00  102
  3  \w    -97.00  15.00   1.00   40.00    --  -18.40 -77.00  30.00  112
  4  \w    -52.00  60.00   1.00   40.00    --  -18.40  77.00  30.00  112
  5  \w    -92.00  11.00   1.00   40.00    --  -18.40 -57.00 150.00  103
  6  \w    -54.00  50.00   1.00   40.00    --   19.96 -57.00 -90.00  104
  7  \w     -4.00  62.00   1.00   40.00    --   19.96 -99.00 150.00   66
  8  \w    -65.00 -16.00   1.00   40.00    --  -18.40 107.00 -56.00   49
  9  \w    -96.00 -16.00   1.00   40.00    --  -18.40 155.00  24.65   80
;
_diffrn_measurement_device 'four-circle diffractometer'
_diffrn_measurement_device_type 'Xcalibur, AtlasS2, Gemini ultra'
_diffrn_measurement_method '\w scans'
_diffrn_orient_matrix_type 'CrysAlisPro convention (1999,Acta A55,543-557)'
_diffrn_orient_matrix_UB_11 0.0318170000
_diffrn_orient_matrix_UB_12 -0.0598082000
_diffrn_orient_matrix_UB_13 0.0160680000
_diffrn_orient_matrix_UB_21 -0.0094250000
_diffrn_orient_matrix_UB_22 0.0101277000
_diffrn_orient_matrix_UB_23 0.0557595000
_diffrn_orient_matrix_UB_31 -0.0757343000
_diffrn_orient_matrix_UB_32 -0.0162296000
_diffrn_orient_matrix_UB_33 0.0148347000
_diffrn_radiation_monochromator graphite
_diffrn_radiation_probe x-ray
_diffrn_radiation_type MoK\a
_diffrn_radiation_wavelength 0.71073
_diffrn_reflns_av_R_equivalents 0.0225
_diffrn_reflns_av_unetI/netI 0.0445
_diffrn_reflns_Laue_measured_fraction_full 0.998
_diffrn_reflns_Laue_measured_fraction_max 0.916
_diffrn_reflns_limit_h_max 13
_diffrn_reflns_limit_h_min -12
_diffrn_reflns_limit_k_max 17
_diffrn_reflns_limit_k_min -17
_diffrn_reflns_limit_l_max 18
_diffrn_reflns_limit_l_min -17
_diffrn_reflns_number 28897
_diffrn_reflns_point_group_measured_fraction_full 0.998
_diffrn_reflns_point_group_measured_fraction_max 0.916
_diffrn_reflns_theta_full 25.242
_diffrn_reflns_theta_max 32.457
_diffrn_reflns_theta_min 3.441
_diffrn_source 'fine-focus sealed X-ray tube'
_diffrn_source_type 'Enhance (Mo) X-ray Source'
_exptl_absorpt_coefficient_mu 0.224
_exptl_absorpt_correction_T_max 0.975
_exptl_absorpt_correction_T_min 0.942
_exptl_absorpt_correction_type analytical
_exptl_absorpt_process_details
;
CrysAlisPro 1.171.40.14a (Rigaku Oxford Diffraction, 2018)
Analytical numeric absorption correction using a multifaceted crystal
			model based on expressions derived by R.C. Clark & J.S. Reid.
(Clark, R. C. & Reid, J. S. (1995). Acta Cryst. A51, 887-897)
Empirical absorption correction using spherical harmonics,
 implemented in SCALE3 ABSPACK scaling algorithm.
;
_exptl_crystal_colour colourless
_exptl_crystal_colour_primary colourless
_exptl_crystal_density_diffrn 1.225
_exptl_crystal_description block
_exptl_crystal_F_000 472
_exptl_crystal_recrystallization_method 'Re-crystallisation from solvent: Acetonitrile/Tetrahydrofuran'
_exptl_crystal_size_max 0.364
_exptl_crystal_size_mid 0.193
_exptl_crystal_size_min 0.138
_refine_diff_density_max 0.327
_refine_diff_density_min -0.227
_refine_diff_density_rms 0.046
_refine_ls_abs_structure_details
;
 Refined as a perfect inversion twin.
;
_refine_ls_abs_structure_Flack 0.5
_refine_ls_extinction_method none
_refine_ls_goodness_of_fit_ref 1.020
_refine_ls_hydrogen_treatment constr
_refine_ls_matrix_type full
_refine_ls_number_parameters 579
_refine_ls_number_reflns 15510
_refine_ls_number_restraints 3
_refine_ls_restrained_S_all 1.020
_refine_ls_R_factor_all 0.0477
_refine_ls_R_factor_gt 0.0387
_refine_ls_shift/su_max 0.001
_refine_ls_shift/su_mean 0.000
_refine_ls_structure_factor_coef Fsqd
_refine_ls_weighting_details 'w=1/[\s^2^(Fo^2^)+(0.0372P)^2^+0.1453P] where P=(Fo^2^+2Fc^2^)/3'
_refine_ls_weighting_scheme calc
_refine_ls_wR_factor_gt 0.0807
_refine_ls_wR_factor_ref 0.0850
_reflns_Friedel_coverage 1.000
_reflns_Friedel_fraction_full 0.998
_reflns_Friedel_fraction_max 0.916
_reflns_number_gt 13734
_reflns_number_total 15510
_reflns_threshold_expression 'I > 2\s(I)'
_cod_data_source_file d0cc05682k2.cif
_cod_data_source_block rx17dcm_ap_non_abs
_cod_database_code 7127765
_shelx_shelxl_version_number 2018/3
_chemical_oxdiff_formula C52H50Cl2Li2N6Si2
_shelx_space_group_comment
;
The symmetry employed for this shelxl refinement is uniquely defined
by the following loop, which should always be used as a source of
symmetry information in preference to the above space-group names.
They are only intended as comments.
;
_reflns_odcompleteness_completeness 99.82
_reflns_odcompleteness_iscentric 1
_reflns_odcompleteness_theta 29.97
_olex2_refinement_description
;
1. Fixed Uiso
 At 1.2 times of:
  All C(H) groups, All C(H,H) groups
 At 1.5 times of:
  All C(H,H,H) groups
2.a Secondary CH2 refined with riding coordinates:
 C12(H12A,H12B), C6(H6A,H6B), C36(H36A,H36B), C30(H30A,H30B)
2.b Aromatic/amide H refined with riding coordinates:
 C7(H7), C28(H28), C8(H8), C48(H48), C9(H9), C44(H44), C10(H10), C25(H25),
 C34(H34), C22(H22), C42(H42), C18(H18), C17(H17), C24(H24), C20(H20), C16(H16),
  C31(H31), C1(H1), C23(H23), C15(H15), C2(H2), C27(H27), C21(H21), C4(H4),
 C47(H47), C40(H40), C45(H45), C38(H38), C14(H14), C41(H41), C39(H39), C26(H26),
  C46(H46), C32(H32), C33(H33), C3(H3)
2.c Idealised Me refined as rotating group:
 C52(H52A,H52B,H52C), C50(H50A,H50B,H50C)
;
_olex2_submission_special_instructions 'No special instructions were received'
_oxdiff_exptl_absorpt_empirical_details
;
Empirical correction (ABSPACK) includes:
- Absorption correction using spherical harmonics
- Frame scaling
;
_oxdiff_exptl_absorpt_empirical_full_max 1.165
_oxdiff_exptl_absorpt_empirical_full_min 0.827

loop_
_space_group_symop_operation_xyz
'x, y, z'

loop_
_atom_site_label
_atom_site_type_symbol
_atom_site_fract_x
_atom_site_fract_y
_atom_site_fract_z
_atom_site_U_iso_or_equiv
_atom_site_adp_type
_atom_site_occupancy
_atom_site_site_symmetry_order
_atom_site_calc_flag
_atom_site_refinement_flags_posn
_atom_site_refinement_flags_adp
_atom_site_refinement_flags_occupancy
_atom_site_disorder_assembly
_atom_site_disorder_group
Cl1 Cl 0.47596(5) 0.53212(5) 0.35574(4) 0.01932(11) Uani 1 1 d . . . . .
Cl2 Cl 0.22714(6) 0.43990(5) 0.63386(4) 0.02085(12) Uani 1 1 d . . . . .
Si1 Si 0.74539(6) 0.25597(5) 0.75353(5) 0.01553(12) Uani 1 1 d . . . . .
Si2 Si -0.06499(6) 0.70109(5) 0.24130(5) 0.01505(12) Uani 1 1 d . . . . .
N1 N 0.5915(2) 0.52326(18) 0.61654(17) 0.0193(4) Uani 1 1 d . . . . .
N2 N 0.5834(2) 0.25331(18) 0.52672(17) 0.0185(4) Uani 1 1 d . . . . .
N3 N 0.1151(2) 0.44125(19) 0.38006(19) 0.0220(4) Uani 1 1 d . . . . .
N4 N 0.1121(2) 0.71958(18) 0.45658(17) 0.0185(4) Uani 1 1 d . . . . .
C19 C 0.9032(3) 0.1267(2) 0.76578(19) 0.0189(4) Uani 1 1 d . . . . .
C11 C 0.5921(2) 0.1695(2) 0.6187(2) 0.0173(4) Uani 1 1 d . . . . .
C29 C -0.0211(3) 0.4604(2) 0.34840(19) 0.0173(4) Uani 1 1 d . . . . .
C12 C 0.5679(3) 0.2107(2) 0.72883(19) 0.0174(4) Uani 1 1 d . . . . .
H12A H 0.532814 0.146437 0.790849 0.021 Uiso 1 1 calc R . . . .
H12B H 0.483031 0.279032 0.732664 0.021 Uiso 1 1 calc R . . . .
C7 C 0.6075(3) 0.2176(2) 0.4271(2) 0.0208(5) Uani 1 1 d . . . . .
H7 H 0.602355 0.276582 0.362103 0.025 Uiso 1 1 calc R . . . .
C51 C 0.5050(3) 0.8358(3) -0.0341(3) 0.0337(6) Uani 1 1 d . . . . .
C28 C -0.0675(3) 0.3742(2) 0.3069(2) 0.0265(5) Uani 1 1 d . . . . .
H28 H -0.163447 0.389601 0.284123 0.032 Uiso 1 1 calc R . . . .
C8 C 0.6394(3) 0.1004(2) 0.4133(2) 0.0252(5) Uani 1 1 d . . . . .
H8 H 0.655336 0.079356 0.341099 0.030 Uiso 1 1 calc R . . . .
C35 C 0.0882(2) 0.8002(2) 0.3659(2) 0.0169(4) Uani 1 1 d . . . . .
C37 C -0.0098(3) 0.6475(2) 0.10266(19) 0.0173(4) Uani 1 1 d . . . . .
C48 C -0.3807(3) 0.8084(2) 0.3212(2) 0.0220(4) Uani 1 1 d . . . . .
H48 H -0.384512 0.745250 0.383543 0.026 Uiso 1 1 calc R . . . .
C5 C 0.7287(3) 0.4966(2) 0.64774(19) 0.0182(5) Uani 1 1 d . . . . .
C9 C 0.6475(3) 0.0149(2) 0.5077(2) 0.0279(6) Uani 1 1 d . . . . .
H9 H 0.668636 -0.066711 0.501674 0.033 Uiso 1 1 calc R . . . .
C6 C 0.8195(3) 0.3765(2) 0.6361(2) 0.0185(5) Uani 1 1 d . . . . .
H6A H 0.929799 0.378289 0.634180 0.022 Uiso 1 1 calc R . . . .
H6B H 0.815762 0.357156 0.563208 0.022 Uiso 1 1 calc R . . . .
C36 C 0.1105(3) 0.7563(2) 0.2573(2) 0.0183(4) Uani 1 1 d . . . . .
H36A H 0.199645 0.691228 0.251587 0.022 Uiso 1 1 calc R . . . .
H36B H 0.137949 0.821261 0.193744 0.022 Uiso 1 1 calc R . . . .
C44 C -0.2374(3) 0.9161(2) 0.15251(19) 0.0226(4) Uani 1 1 d . . . . .
H44 H -0.142342 0.927852 0.098921 0.027 Uiso 1 1 calc R . . . .
C10 C 0.6244(3) 0.0494(2) 0.6115(2) 0.0237(5) Uani 1 1 d . . . . .
H10 H 0.630452 -0.008335 0.677135 0.028 Uiso 1 1 calc R . . . .
C30 C -0.1231(3) 0.5769(2) 0.3601(2) 0.0181(4) Uani 1 1 d . . . . .
H30A H -0.120942 0.599083 0.432106 0.022 Uiso 1 1 calc R . . . .
H30B H -0.231745 0.567541 0.364306 0.022 Uiso 1 1 calc R . . . .
C25 C 0.2047(3) 0.3356(2) 0.3720(3) 0.0320(6) Uani 1 1 d . . . . .
H25 H 0.300822 0.321699 0.394318 0.038 Uiso 1 1 calc R . . . .
C13 C 0.6823(3) 0.3090(2) 0.89310(19) 0.0179(4) Uani 1 1 d . . . . .
C43 C -0.2395(3) 0.8200(2) 0.24094(19) 0.0172(4) Uani 1 1 d . . . . .
C34 C 0.0440(3) 0.9206(2) 0.3716(2) 0.0236(5) Uani 1 1 d . . . . .
H34 H 0.026172 0.975773 0.306628 0.028 Uiso 1 1 calc R . . . .
C22 C 1.1356(3) -0.0606(2) 0.8179(2) 0.0293(5) Uani 1 1 d . . . . .
H22 H 1.214252 -0.123156 0.836876 0.035 Uiso 1 1 calc R . . . .
C42 C 0.1312(3) 0.6630(2) 0.02506(19) 0.0225(4) Uani 1 1 d . . . . .
H42 H 0.203212 0.701975 0.042482 0.027 Uiso 1 1 calc R . . . .
C18 C 0.7651(3) 0.2644(2) 0.97780(19) 0.0220(4) Uani 1 1 d . . . . .
H18 H 0.856985 0.208579 0.963125 0.026 Uiso 1 1 calc R . . . .
C17 C 0.7161(3) 0.2999(2) 1.0825(2) 0.0286(5) Uani 1 1 d . . . . .
H17 H 0.774663 0.268612 1.138261 0.034 Uiso 1 1 calc R . . . .
C24 C 0.8656(3) 0.0175(2) 0.82936(19) 0.0223(4) Uani 1 1 d . . . . .
H24 H 0.759118 0.006983 0.855623 0.027 Uiso 1 1 calc R . . . .
C20 C 1.0616(3) 0.1384(2) 0.7272(2) 0.0277(5) Uani 1 1 d . . . . .
H20 H 1.091337 0.210596 0.682827 0.033 Uiso 1 1 calc R . . . .
C16 C 0.5829(3) 0.3802(2) 1.1059(2) 0.0280(5) Uani 1 1 d . . . . .
H16 H 0.549113 0.404152 1.177849 0.034 Uiso 1 1 calc R . . . .
C31 C 0.0932(3) 0.7582(2) 0.5544(2) 0.0237(5) Uani 1 1 d . . . . .
H31 H 0.109401 0.701611 0.618876 0.028 Uiso 1 1 calc R . . . .
C1 C 0.5069(3) 0.6300(2) 0.6302(2) 0.0250(5) Uani 1 1 d . . . . .
H1 H 0.410560 0.649652 0.607732 0.030 Uiso 1 1 calc R . . . .
C23 C 0.9800(3) -0.0754(2) 0.8548(2) 0.0255(5) Uani 1 1 d . . . . .
H23 H 0.951876 -0.148824 0.897348 0.031 Uiso 1 1 calc R . . . .
C15 C 0.4984(3) 0.4261(2) 1.0239(2) 0.0289(5) Uani 1 1 d . . . . .
H15 H 0.406404 0.481511 1.039653 0.035 Uiso 1 1 calc R . . . .
C2 C 0.5524(3) 0.7125(2) 0.6749(3) 0.0299(6) Uani 1 1 d . . . . .
H2 H 0.488385 0.786418 0.683845 0.036 Uiso 1 1 calc R . . . .
C27 C 0.0267(4) 0.2671(2) 0.2994(3) 0.0349(6) Uani 1 1 d . . . . .
H27 H -0.003418 0.207809 0.271052 0.042 Uiso 1 1 calc R . . . .
C21 C 1.1761(3) 0.0446(2) 0.7537(2) 0.0320(6) Uani 1 1 d . . . . .
H21 H 1.283024 0.053594 0.727048 0.038 Uiso 1 1 calc R . . . .
C4 C 0.7829(3) 0.5761(2) 0.6919(2) 0.0249(5) Uani 1 1 d . . . . .
H4 H 0.880783 0.555724 0.712086 0.030 Uiso 1 1 calc R . . . .
N6 N 0.4975(4) 0.9013(3) -0.1129(3) 0.0686(10) Uani 1 1 d . . . . .
C47 C -0.5153(3) 0.8884(2) 0.3106(2) 0.0288(5) Uani 1 1 d . . . . .
H47 H -0.609717 0.879723 0.365842 0.035 Uiso 1 1 calc R . . . .
C40 C 0.0649(3) 0.5675(2) -0.1054(2) 0.0322(6) Uani 1 1 d . . . . .
H40 H 0.090187 0.540903 -0.175967 0.039 Uiso 1 1 calc R . . . .
C45 C -0.3729(3) 0.9952(2) 0.1416(2) 0.0287(5) Uani 1 1 d . . . . .
H45 H -0.369921 1.059437 0.080330 0.034 Uiso 1 1 calc R . . . .
C38 C -0.1119(3) 0.5896(2) 0.0724(2) 0.0252(5) Uani 1 1 d . . . . .
H38 H -0.208105 0.576497 0.123980 0.030 Uiso 1 1 calc R . . . .
C14 C 0.5479(3) 0.3912(2) 0.91882(19) 0.0236(5) Uani 1 1 d . . . . .
H14 H 0.489297 0.423754 0.863197 0.028 Uiso 1 1 calc R . . . .
C41 C 0.1683(3) 0.6222(2) -0.0777(2) 0.0286(5) Uani 1 1 d . . . . .
H41 H 0.265678 0.632449 -0.128753 0.034 Uiso 1 1 calc R . . . .
C39 C -0.0765(3) 0.5510(2) -0.0303(2) 0.0334(6) Uani 1 1 d . . . . .
H39 H -0.148599 0.513388 -0.049204 0.040 Uiso 1 1 calc R . . . .
C26 C 0.1652(3) 0.2463(3) 0.3332(3) 0.0360(7) Uani 1 1 d . . . . .
H26 H 0.231503 0.172547 0.329886 0.043 Uiso 1 1 calc R . . . .
C46 C -0.5116(3) 0.9800(2) 0.2201(2) 0.0313(6) Uani 1 1 d . . . . .
H46 H -0.604248 1.032678 0.211636 0.038 Uiso 1 1 calc R . . . .
C32 C 0.0514(3) 0.8760(3) 0.5657(2) 0.0293(6) Uani 1 1 d . . . . .
H32 H 0.040000 0.899766 0.636208 0.035 Uiso 1 1 calc R . . . .
C52 C 0.5153(4) 0.7505(3) 0.0673(3) 0.0412(7) Uani 1 1 d . . . . .
H52A H 0.525120 0.670418 0.051286 0.062 Uiso 1 1 calc GR . . . .
H52B H 0.420986 0.765576 0.126327 0.062 Uiso 1 1 calc GR . . . .
H52C H 0.606741 0.757634 0.093005 0.062 Uiso 1 1 calc GR . . . .
C33 C 0.0265(3) 0.9583(2) 0.4723(2) 0.0290(6) Uani 1 1 d . . . . .
H33 H -0.002368 1.039997 0.477507 0.035 Uiso 1 1 calc R . . . .
C3 C 0.6942(3) 0.6847(3) 0.7064(2) 0.0306(6) Uani 1 1 d . . . . .
H3 H 0.729391 0.739304 0.737349 0.037 Uiso 1 1 calc R . . . .
C50 C 0.1977(5) 0.2481(3) 0.9623(4) 0.0621(10) Uani 1 1 d . . . . .
H50A H 0.190525 0.248352 0.885031 0.093 Uiso 1 1 calc GR . . . .
H50B H 0.304823 0.254459 0.962343 0.093 Uiso 1 1 calc GR . . . .
H50C H 0.126712 0.315361 0.991385 0.093 Uiso 1 1 calc GR . . . .
N5 N 0.1191(5) 0.0552(3) 1.0882(3) 0.0679(9) Uani 1 1 d . . . . .
C49 C 0.1552(4) 0.1393(3) 1.0331(3) 0.0388(7) Uani 1 1 d . . . . .
Li1 Li 0.4912(5) 0.4284(4) 0.5377(4) 0.0217(8) Uani 1 1 d . . . . .
Li2 Li 0.2111(5) 0.5435(4) 0.4522(4) 0.0224(9) Uani 1 1 d . . . . .

loop_
_atom_site_aniso_label
_atom_site_aniso_U_11
_atom_site_aniso_U_22
_atom_site_aniso_U_33
_atom_site_aniso_U_23
_atom_site_aniso_U_13
_atom_site_aniso_U_12
Cl1 0.0188(2) 0.0223(3) 0.0174(2) -0.0031(2) -0.00425(19) -0.0045(2)
Cl2 0.0181(2) 0.0249(3) 0.0184(3) -0.0027(2) -0.00288(19) -0.0032(2)
Si1 0.0159(3) 0.0174(3) 0.0135(3) -0.0028(2) -0.0038(2) -0.0021(2)
Si2 0.0149(3) 0.0173(3) 0.0134(3) -0.0032(2) -0.0036(2) -0.0024(2)
N1 0.0178(9) 0.0207(10) 0.0199(10) -0.0027(8) -0.0054(7) -0.0036(7)
N2 0.0168(9) 0.0218(10) 0.0185(10) -0.0043(8) -0.0062(7) -0.0028(7)
N3 0.0190(9) 0.0212(10) 0.0274(11) -0.0069(9) -0.0061(8) -0.0029(8)
N4 0.0171(9) 0.0205(10) 0.0194(10) -0.0058(8) -0.0057(7) -0.0016(7)
C19 0.0188(10) 0.0228(11) 0.0170(10) -0.0076(9) -0.0048(8) -0.0019(8)
C11 0.0144(9) 0.0209(11) 0.0182(11) -0.0051(9) -0.0042(8) -0.0042(8)
C29 0.0194(10) 0.0180(11) 0.0144(10) -0.0023(9) -0.0018(8) -0.0061(8)
C12 0.0174(10) 0.0197(11) 0.0155(10) -0.0029(9) -0.0038(8) -0.0037(8)
C7 0.0212(11) 0.0263(12) 0.0165(11) -0.0047(9) -0.0061(8) -0.0041(9)
C51 0.0261(13) 0.0492(18) 0.0294(14) -0.0075(13) -0.0054(10) -0.0143(12)
C28 0.0316(13) 0.0254(13) 0.0279(13) -0.0015(10) -0.0135(10) -0.0107(10)
C8 0.0263(12) 0.0308(14) 0.0214(12) -0.0108(10) -0.0059(9) -0.0039(10)
C35 0.0124(9) 0.0203(11) 0.0189(11) -0.0045(9) -0.0033(8) -0.0036(8)
C37 0.0210(10) 0.0163(10) 0.0143(10) -0.0023(8) -0.0063(8) 0.0007(8)
C48 0.0203(10) 0.0230(11) 0.0221(11) -0.0059(9) -0.0023(8) -0.0034(8)
C5 0.0170(10) 0.0230(11) 0.0140(10) 0.0018(9) -0.0031(8) -0.0075(8)
C9 0.0340(14) 0.0231(12) 0.0301(14) -0.0111(11) -0.0076(11) -0.0056(10)
C6 0.0165(10) 0.0219(12) 0.0168(11) -0.0014(9) -0.0035(8) -0.0045(8)
C36 0.0172(10) 0.0215(11) 0.0160(10) -0.0041(9) -0.0024(8) -0.0035(8)
C44 0.0246(11) 0.0228(11) 0.0201(11) -0.0044(9) -0.0036(8) -0.0041(9)
C10 0.0262(12) 0.0215(12) 0.0241(12) -0.0028(10) -0.0076(9) -0.0037(9)
C30 0.0160(10) 0.0232(12) 0.0149(10) -0.0015(9) -0.0033(8) -0.0047(9)
C25 0.0220(12) 0.0258(13) 0.0506(18) -0.0120(13) -0.0116(11) 0.0013(10)
C13 0.0200(10) 0.0193(11) 0.0153(10) -0.0032(9) -0.0032(8) -0.0060(8)
C43 0.0183(10) 0.0189(10) 0.0170(10) -0.0074(8) -0.0048(8) -0.0028(8)
C34 0.0253(11) 0.0186(11) 0.0269(12) -0.0039(10) -0.0069(9) -0.0024(9)
C22 0.0273(12) 0.0289(13) 0.0333(14) -0.0109(11) -0.0142(10) 0.0080(10)
C42 0.0200(10) 0.0261(12) 0.0206(10) -0.0063(9) -0.0051(8) 0.0017(8)
C18 0.0252(11) 0.0230(11) 0.0200(10) -0.0046(9) -0.0093(8) -0.0024(9)
C17 0.0381(14) 0.0317(13) 0.0201(11) -0.0062(10) -0.0123(10) -0.0051(10)
C24 0.0210(10) 0.0251(12) 0.0196(10) -0.0051(9) -0.0029(8) -0.0014(9)
C20 0.0219(11) 0.0257(12) 0.0348(14) -0.0059(11) -0.0042(10) -0.0039(9)
C16 0.0395(14) 0.0284(13) 0.0172(11) -0.0086(10) -0.0036(10) -0.0062(11)
C31 0.0231(11) 0.0290(13) 0.0201(12) -0.0061(10) -0.0064(9) -0.0023(10)
C1 0.0211(11) 0.0254(13) 0.0271(13) -0.0017(10) -0.0054(9) -0.0034(10)
C23 0.0316(12) 0.0245(12) 0.0186(10) -0.0023(9) -0.0069(9) 0.0003(9)
C15 0.0293(12) 0.0295(13) 0.0271(12) -0.0123(10) -0.0029(10) 0.0009(10)
C2 0.0323(14) 0.0201(12) 0.0366(15) -0.0083(11) -0.0035(11) -0.0049(10)
C27 0.0498(17) 0.0224(13) 0.0391(16) -0.0109(12) -0.0133(13) -0.0107(12)
C21 0.0178(11) 0.0337(14) 0.0446(16) -0.0096(12) -0.0079(10) 0.0002(10)
C4 0.0246(11) 0.0282(13) 0.0255(12) -0.0041(10) -0.0078(9) -0.0097(10)
N6 0.066(2) 0.095(3) 0.0498(19) 0.0162(18) -0.0226(15) -0.0412(19)
C47 0.0189(11) 0.0314(13) 0.0368(14) -0.0148(11) -0.0018(10) -0.0017(9)
C40 0.0513(17) 0.0274(13) 0.0173(12) -0.0093(10) -0.0085(11) 0.0028(12)
C45 0.0389(14) 0.0199(12) 0.0292(13) -0.0028(10) -0.0160(11) 0.0011(10)
C38 0.0303(12) 0.0272(12) 0.0204(11) -0.0052(9) -0.0062(9) -0.0081(9)
C14 0.0247(11) 0.0247(11) 0.0213(11) -0.0045(9) -0.0074(9) -0.0002(9)
C41 0.0291(12) 0.0317(13) 0.0184(11) -0.0040(10) -0.0018(9) 0.0060(10)
C39 0.0503(16) 0.0315(14) 0.0258(12) -0.0083(11) -0.0148(11) -0.0115(12)
C26 0.0336(14) 0.0231(13) 0.0515(19) -0.0138(13) -0.0077(13) 0.0009(11)
C46 0.0277(12) 0.0284(13) 0.0415(15) -0.0159(12) -0.0145(11) 0.0072(10)
C32 0.0320(14) 0.0342(15) 0.0272(14) -0.0169(12) -0.0067(11) -0.0053(11)
C52 0.0390(15) 0.0418(17) 0.0499(18) -0.0010(14) -0.0214(13) -0.0147(13)
C33 0.0309(13) 0.0229(12) 0.0345(15) -0.0131(11) -0.0053(11) -0.0010(10)
C3 0.0371(14) 0.0282(13) 0.0318(14) -0.0073(11) -0.0080(11) -0.0146(11)
C50 0.055(2) 0.057(2) 0.069(3) -0.0013(19) -0.0007(18) -0.0252(18)
N5 0.101(3) 0.060(2) 0.0511(19) 0.0109(16) -0.0328(18) -0.0317(19)
C49 0.0379(16) 0.0435(18) 0.0364(17) -0.0078(14) -0.0094(13) -0.0069(13)
Li1 0.0208(19) 0.023(2) 0.021(2) -0.0047(17) -0.0061(16) -0.0009(16)
Li2 0.0221(19) 0.025(2) 0.023(2) -0.0056(18) -0.0096(16) -0.0024(16)

loop_
_atom_type_symbol
_atom_type_description
_atom_type_scat_dispersion_real
_atom_type_scat_dispersion_imag
_atom_type_scat_source
C C 0.0033 0.0016 'International Tables Vol C Tables 4.2.6.8 and 6.1.1.4'
H H 0.0000 0.0000 'International Tables Vol C Tables 4.2.6.8 and 6.1.1.4'
Cl Cl 0.1484 0.1585 'International Tables Vol C Tables 4.2.6.8 and 6.1.1.4'
Li Li -0.0003 0.0001 'International Tables Vol C Tables 4.2.6.8 and 6.1.1.4'
N N 0.0061 0.0033 'International Tables Vol C Tables 4.2.6.8 and 6.1.1.4'
Si Si 0.0817 0.0704 'International Tables Vol C Tables 4.2.6.8 and 6.1.1.4'

loop_
_exptl_crystal_face_index_h
_exptl_crystal_face_index_k
_exptl_crystal_face_index_l
_exptl_crystal_face_perp_dist
-12 -7 -3 0.1336
-10 -5 6 0.1257
-1 0 17 0.0876
12 7 5 0.1734
10 5 -5 0.1690
0 -1 -17 0.1002
-12 -7 -1 0.1247
-1 -16 -1 0.0746
1 16 1 0.0627
-5 14 1 0.0978
8 14 1 0.1005
0 -11 -14 0.1066
0 12 14 0.0885
-1 -12 8 0.0822
1 12 -8 0.0814
-5 10 -10 0.1218
2 -15 -1 0.1018

loop_
_geom_angle_atom_site_label_1
_geom_angle_atom_site_label_2
_geom_angle_atom_site_label_3
_geom_angle
_geom_angle_site_symmetry_1
_geom_angle_site_symmetry_3
_geom_angle_publ_flag
Li1 Cl1 Li2 77.66(14) . . ?
Li1 Cl2 Li2 77.84(14) . . ?
C19 Si1 C12 111.31(11) . . ?
C19 Si1 C6 110.18(11) . . ?
C19 Si1 C13 107.40(10) . . ?
C6 Si1 C12 110.29(10) . . ?
C13 Si1 C12 106.44(10) . . ?
C13 Si1 C6 111.13(11) . . ?
C37 Si2 C36 107.18(10) . . ?
C37 Si2 C30 110.20(11) . . ?
C37 Si2 C43 108.41(10) . . ?
C30 Si2 C36 110.67(11) . . ?
C43 Si2 C36 112.77(10) . . ?
C43 Si2 C30 107.59(10) . . ?
C5 N1 Li1 129.8(2) . . ?
C1 N1 C5 117.7(2) . . ?
C1 N1 Li1 112.3(2) . . ?
C11 N2 Li1 122.5(2) . . ?
C7 N2 C11 117.9(2) . . ?
C7 N2 Li1 118.3(2) . . ?
C29 N3 Li2 131.1(2) . . ?
C25 N3 C29 117.9(2) . . ?
C25 N3 Li2 110.9(2) . . ?
C35 N4 C31 117.9(2) . . ?
C35 N4 Li2 124.8(2) . . ?
C31 N4 Li2 116.5(2) . . ?
C24 C19 Si1 119.70(17) . . ?
C20 C19 Si1 122.14(18) . . ?
C20 C19 C24 117.5(2) . . ?
N2 C11 C12 117.3(2) . . ?
N2 C11 C10 121.4(2) . . ?
C10 C11 C12 121.3(2) . . ?
N3 C29 C28 121.3(2) . . ?
N3 C29 C30 118.0(2) . . ?
C28 C29 C30 120.7(2) . . ?
C11 C12 Si1 114.99(15) . . ?
N2 C7 C8 124.0(2) . . ?
N6 C51 C52 179.6(4) . . ?
C27 C28 C29 119.5(2) . . ?
C9 C8 C7 118.0(2) . . ?
N4 C35 C36 117.5(2) . . ?
N4 C35 C34 121.9(2) . . ?
C34 C35 C36 120.7(2) . . ?
C42 C37 Si2 122.62(18) . . ?
C42 C37 C38 117.0(2) . . ?
C38 C37 Si2 120.34(17) . . ?
C47 C48 C43 120.9(2) . . ?
N1 C5 C6 117.5(2) . . ?
N1 C5 C4 121.7(2) . . ?
C4 C5 C6 120.8(2) . . ?
C8 C9 C10 119.2(2) . . ?
C5 C6 Si1 113.56(15) . . ?
C35 C36 Si2 114.46(15) . . ?
C43 C44 C45 121.0(2) . . ?
C9 C10 C11 119.5(2) . . ?
C29 C30 Si2 114.13(16) . . ?
N3 C25 C26 123.8(3) . . ?
C18 C13 Si1 121.17(18) . . ?
C14 C13 Si1 121.74(18) . . ?
C14 C13 C18 117.0(2) . . ?
C48 C43 Si2 121.47(18) . . ?
C44 C43 Si2 120.27(17) . . ?
C44 C43 C48 117.8(2) . . ?
C33 C34 C35 119.3(2) . . ?
C21 C22 C23 120.0(2) . . ?
C41 C42 C37 121.1(2) . . ?
C17 C18 C13 121.5(2) . . ?
C16 C17 C18 120.3(2) . . ?
C23 C24 C19 121.6(2) . . ?
C21 C20 C19 120.5(2) . . ?
C17 C16 C15 119.5(2) . . ?
N4 C31 C32 123.3(2) . . ?
N1 C1 C2 123.7(2) . . ?
C22 C23 C24 119.7(2) . . ?
C16 C15 C14 120.2(2) . . ?
C1 C2 C3 118.3(3) . . ?
C28 C27 C26 119.4(3) . . ?
C22 C21 C20 120.7(2) . . ?
C3 C4 C5 119.9(2) . . ?
C46 C47 C48 120.1(2) . . ?
C41 C40 C39 119.9(2) . . ?
C46 C45 C44 120.1(2) . . ?
C39 C38 C37 121.9(2) . . ?
C15 C14 C13 121.3(2) . . ?
C40 C41 C42 120.5(2) . . ?
C38 C39 C40 119.6(2) . . ?
C25 C26 C27 118.1(3) . . ?
C47 C46 C45 120.0(2) . . ?
C33 C32 C31 118.5(2) . . ?
C34 C33 C32 119.1(2) . . ?
C4 C3 C2 118.7(2) . . ?
N5 C49 C50 178.7(4) . . ?
Cl2 Li1 Cl1 102.33(16) . . ?
N1 Li1 Cl1 109.92(19) . . ?
N1 Li1 Cl2 105.67(19) . . ?
N2 Li1 Cl1 108.84(19) . . ?
N2 Li1 Cl2 109.32(18) . . ?
N2 Li1 N1 119.4(2) . . ?
Cl2 Li2 Cl1 102.16(16) . . ?
N3 Li2 Cl1 105.60(19) . . ?
N3 Li2 Cl2 107.08(19) . . ?
N3 Li2 N4 119.1(2) . . ?
N4 Li2 Cl1 110.10(19) . . ?
N4 Li2 Cl2 111.33(19) . . ?

loop_
_geom_bond_atom_site_label_1
_geom_bond_atom_site_label_2
_geom_bond_distance
_geom_bond_site_symmetry_2
_geom_bond_publ_flag
Cl1 Li1 2.357(4) . ?
Cl1 Li2 2.361(4) . ?
Cl2 Li1 2.354(4) . ?
Cl2 Li2 2.355(4) . ?
Si1 C19 1.870(2) . ?
Si1 C12 1.890(2) . ?
Si1 C6 1.884(2) . ?
Si1 C13 1.878(2) . ?
Si2 C37 1.872(2) . ?
Si2 C36 1.886(2) . ?
Si2 C30 1.884(2) . ?
Si2 C43 1.882(2) . ?
N1 C5 1.348(3) . ?
N1 C1 1.347(3) . ?
N1 Li1 2.078(5) . ?
N2 C11 1.349(3) . ?
N2 C7 1.342(3) . ?
N2 Li1 2.071(5) . ?
N3 C29 1.346(3) . ?
N3 C25 1.344(3) . ?
N3 Li2 2.059(5) . ?
N4 C35 1.344(3) . ?
N4 C31 1.345(3) . ?
N4 Li2 2.082(5) . ?
C19 C24 1.404(3) . ?
C19 C20 1.402(3) . ?
C11 C12 1.497(3) . ?
C11 C10 1.394(3) . ?
C29 C28 1.397(3) . ?
C29 C30 1.497(3) . ?
C7 C8 1.381(4) . ?
C51 N6 1.118(4) . ?
C51 C52 1.446(4) . ?
C28 C27 1.374(4) . ?
C8 C9 1.381(4) . ?
C35 C36 1.498(3) . ?
C35 C34 1.397(3) . ?
C37 C42 1.396(3) . ?
C37 C38 1.404(3) . ?
C48 C43 1.405(3) . ?
C48 C47 1.394(3) . ?
C5 C6 1.495(3) . ?
C5 C4 1.392(3) . ?
C9 C10 1.386(4) . ?
C44 C43 1.396(3) . ?
C44 C45 1.396(3) . ?
C25 C26 1.376(4) . ?
C13 C18 1.402(3) . ?
C13 C14 1.399(3) . ?
C34 C33 1.377(4) . ?
C22 C23 1.386(4) . ?
C22 C21 1.374(4) . ?
C42 C41 1.395(3) . ?
C18 C17 1.386(3) . ?
C17 C16 1.376(4) . ?
C24 C23 1.389(3) . ?
C20 C21 1.398(4) . ?
C16 C15 1.386(4) . ?
C31 C32 1.381(4) . ?
C1 C2 1.380(4) . ?
C15 C14 1.387(3) . ?
C2 C3 1.389(4) . ?
C27 C26 1.378(4) . ?
C4 C3 1.380(4) . ?
C47 C46 1.378(4) . ?
C40 C41 1.373(4) . ?
C40 C39 1.388(4) . ?
C45 C46 1.384(4) . ?
C38 C39 1.383(3) . ?
C32 C33 1.381(4) . ?
C50 C49 1.442(5) . ?
N5 C49 1.124(4) . ?

loop_
_exptl_oxdiff_crystal_face_indexfrac_h
_exptl_oxdiff_crystal_face_indexfrac_k
_exptl_oxdiff_crystal_face_indexfrac_l
_exptl_oxdiff_crystal_face_x
_exptl_oxdiff_crystal_face_y
_exptl_oxdiff_crystal_face_z
-12.2008 -6.7385 -2.6018 -0.0270 -0.0983 0.9948
-9.9097 -5.1122 5.9996 0.0869 0.3762 0.9225
-0.6881 0.3609 16.5080 0.2218 0.9306 0.2912
12.3146 6.9196 5.2838 0.0629 0.2486 -0.9666
10.4112 5.4379 -4.7969 -0.0711 -0.3105 -0.9479
0.2059 -0.6324 -16.7258 -0.2244 -0.9410 -0.2535
-11.7937 -7.2739 -0.8329 0.0464 -0.0090 0.9989
-0.9988 -16.2403 -1.1602 0.9209 -0.2198 0.3220
1.1326 16.2548 1.1649 -0.9174 0.2189 -0.3323
-5.0074 14.0103 1.0036 -0.9811 0.2450 0.1667
8.0077 14.0196 1.0053 -0.5676 0.1226 -0.8191
0.0015 -10.9994 -14.0009 0.4329 -0.8921 -0.0293
-0.0016 12.0005 14.0012 -0.4928 0.9023 0.0131
-1.0000 -12.0203 7.9946 0.8156 0.3335 0.3894
1.0000 12.0203 -7.9946 -0.8156 -0.3335 -0.3894
-5.0068 10.0157 -9.9956 -0.9189 -0.4087 0.0684
2.0040 -15.0135 -1.0043 0.9456 -0.2269 0.0770
